data_2019840
loop_
_publ_author_name
'Powell, Robyn Elizabeth'
'Schwalbe, Carl H.'
'Tizzard, Graham J.'
'Koningsbruggen, Petra J. van'

_publ_section_title
;
 Caesium bis(5-bromosalicylaldehyde
 thiosemicarbazonato-\k3O,N,S)ferrate(III): supramolecular arrangement of
 low-spin FeIIIcomplex anions mediated by Cs+cations
;
_journal_coeditor_code KY3069
_journal_issue 3
_journal_name_full 'Acta Crystallographica Section C Structural Chemistry'
_journal_paper_doi 10.1107/S2053229615001928
_journal_volume 71
_journal_year 2015
_chemical_formula_iupac 'Cs [Fe (C8 H6 Br1 N3 O1 S1)2]'
_chemical_formula_moiety 'Cs +, C16 H12 Br2 Fe N6 O2 S2 -'
_chemical_formula_sum 'C16 H12 Br2 Cs Fe N6 O2 S2'
_chemical_formula_weight 733.02
_chemical_name_systematic
'Caesium bis(5-bromosalicylaldehyde thiosemicarbazonato-\k^3^<i>O</i>,<i>N</i>,<i>S</i>)ferrate(III)'
_space_group_IT_number 14
_symmetry_cell_setting monoclinic
_symmetry_space_group_name_Hall '-P 2ybc'
_symmetry_space_group_name_H-M 'P 1 21/c 1'
_atom_sites_solution_hydrogens geom
_atom_sites_solution_primary direct
_atom_sites_solution_secondary difmap
_cell_angle_alpha 90.00
_cell_angle_beta 90.3370(10)
_cell_angle_gamma 90.00
_cell_formula_units_Z 4
_cell_length_a 20.2500(14)
_cell_length_b 12.0868(8)
_cell_length_c 9.0389(5)
_cell_measurement_reflns_used 26513
_cell_measurement_temperature 293(2)
_cell_measurement_theta_max 27.5
_cell_measurement_theta_min 2.6
_cell_volume 2212.3(2)
_computing_cell_refinement
;
CrystalClear-SM Expert (Rigaku, 2013)
;
_computing_data_collection
;
CrystalClear-SM Expert (Rigaku, 2013)
;
_computing_data_reduction
;
CrystalClear-SM Expert (Rigaku, 2013)
;
_computing_molecular_graphics
;
ORTEP-3 for Windows (Farrugia, 2012)
;
_computing_publication_material
;
SHELXL97 (Sheldrick, 2008)
;
_computing_structure_refinement
;
SHELXL97 (Sheldrick, 2008)
;
_computing_structure_solution
;
ROTAX (Cooper <i>et al.</i>,  2002), SHELXS97 (Sheldrick, 2008)
;
_diffrn_ambient_temperature 293(2)
_diffrn_detector_area_resol_mean 28.5714
_diffrn_measured_fraction_theta_full 0.999
_diffrn_measured_fraction_theta_max 0.999
_diffrn_measurement_device_type 'Rigaku AFC12 four-circle Kappa'
_diffrn_measurement_method 'profile data from \w scans'
_diffrn_radiation_monochromator graphite
_diffrn_radiation_source 'fine-focus sealed tube'
_diffrn_radiation_type MoK\a
_diffrn_radiation_wavelength 0.71075
_diffrn_reflns_av_R_equivalents 0.0453
_diffrn_reflns_av_sigmaI/netI 0.0269
_diffrn_reflns_limit_h_max 25
_diffrn_reflns_limit_h_min -26
_diffrn_reflns_limit_k_max 15
_diffrn_reflns_limit_k_min -15
_diffrn_reflns_limit_l_max 11
_diffrn_reflns_limit_l_min -11
_diffrn_reflns_number 29088
_diffrn_reflns_theta_full 27.49
_diffrn_reflns_theta_max 27.49
_diffrn_reflns_theta_min 2.98
_exptl_absorpt_coefficient_mu 6.131
_exptl_absorpt_correction_T_max 0.9412
_exptl_absorpt_correction_T_min 0.6398
_exptl_absorpt_correction_type multi-scan
_exptl_absorpt_process_details
;
(<i>CrystalClear-SM Expert</i>; Rigaku, 2013)
;
_exptl_crystal_colour green
_exptl_crystal_density_diffrn 2.201
_exptl_crystal_density_method 'not measured'
_exptl_crystal_description plate
_exptl_crystal_F_000 1396
_exptl_crystal_size_max 0.08
_exptl_crystal_size_mid 0.08
_exptl_crystal_size_min 0.01
_refine_diff_density_max 0.876
_refine_diff_density_min -0.852
_refine_ls_extinction_method none
_refine_ls_goodness_of_fit_ref 1.035
_refine_ls_hydrogen_treatment constr
_refine_ls_matrix_type full
_refine_ls_number_parameters 272
_refine_ls_number_reflns 5073
_refine_ls_number_restraints 0
_refine_ls_restrained_S_all 1.035
_refine_ls_R_factor_all 0.0430
_refine_ls_R_factor_gt 0.0326
_refine_ls_shift/su_max 0.001
_refine_ls_shift/su_mean 0.000
_refine_ls_structure_factor_coef Fsqd
_refine_ls_weighting_details 'calc w = 1/[\s^2^(Fo^2^)+(0.0451P)^2^+1.5804P] where P=(Fo^2^+2Fc^2^)/3'
_refine_ls_weighting_scheme calc
_refine_ls_wR_factor_gt 0.0812
_refine_ls_wR_factor_ref 0.0859
_reflns_number_gt 4211
_reflns_number_total 5073
_reflns_threshold_expression I>2\s(I)
_cod_data_source_file ky3069sup1.cf
_cod_data_source_block I
_cod_original_sg_symbol_H-M 'P 21/c'
_cod_database_code 2019840
_cod_database_fobs_code 2019840

loop_
_symmetry_equiv_pos_as_xyz
'x, y, z'
'-x, y+1/2, -z+1/2'
'-x, -y, -z'
'x, -y-1/2, z-1/2'

loop_
_atom_site_type_symbol
_atom_site_label
_atom_site_fract_x
_atom_site_fract_y
_atom_site_fract_z
_atom_site_U_iso_or_equiv
_atom_site_adp_type
_atom_site_calc_flag
_atom_site_refinement_flags
_atom_site_occupancy
_atom_site_symmetry_multiplicity
Cs Cs1 0.751537(18) 0.50484(2) 0.23503(3) 0.05227(10) Uani d . 1 1
Br Br1 1.01607(3) 0.26269(5) 0.25045(6) 0.06040(16) Uani d . 1 1
Br Br2 0.48231(3) 0.80167(6) 0.31594(7) 0.06880(19) Uani d . 1 1
Fe Fe1 0.74977(3) 0.50049(4) 0.70739(5) 0.02473(11) Uani d . 1 1
S S11 0.67238(5) 0.45208(8) 0.86988(11) 0.0343(2) Uani d . 1 1
S S21 0.82731(5) 0.52595(8) 0.88220(12) 0.0337(2) Uani d . 1 1
O O11 0.81413(14) 0.5428(2) 0.5594(3) 0.0341(6) Uani d . 1 1
O O21 0.68600(14) 0.4811(2) 0.5460(3) 0.0350(6) Uani d . 1 1
N N11 0.77067(15) 0.3435(2) 0.6968(3) 0.0267(6) Uani d . 1 1
N N12 0.73750(16) 0.2668(2) 0.7844(4) 0.0317(7) Uani d . 1 1
N N13 0.65757(18) 0.2458(3) 0.9599(4) 0.0426(9) Uani d . 1 1
H H13A 0.6658 0.1760 0.9637 0.051 Uiso calc R 1 1
H H13B 0.6274 0.2738 1.0152 0.051 Uiso calc R 1 1
C C11 0.86003(19) 0.3619(3) 0.5187(4) 0.0314(8) Uani d . 1 1
C C12 0.8591(2) 0.4775(3) 0.5013(5) 0.0328(8) Uani d . 1 1
C C13 0.9081(2) 0.5247(4) 0.4112(6) 0.0529(13) Uani d . 1 1
H H13 0.9097 0.6012 0.4021 0.063 Uiso calc R 1 1
C C14 0.9531(2) 0.4625(4) 0.3369(6) 0.0549(12) Uani d . 1 1
H H14 0.9842 0.4963 0.2765 0.066 Uiso calc R 1 1
C C15 0.9522(2) 0.3487(4) 0.3522(5) 0.0418(10) Uani d . 1 1
C C16 0.9071(2) 0.2994(4) 0.4412(5) 0.0383(9) Uani d . 1 1
H H16 0.9074 0.2228 0.4511 0.046 Uiso calc R 1 1
C C17 0.81546(19) 0.3017(3) 0.6145(5) 0.0335(8) Uani d . 1 1
H H17 0.8198 0.2251 0.6163 0.040 Uiso calc R 1 1
C C18 0.69182(19) 0.3110(3) 0.8677(4) 0.0298(8) Uani d . 1 1
N N21 0.72844(15) 0.6554(2) 0.7352(3) 0.0267(6) Uani d . 1 1
N N22 0.76224(16) 0.7196(3) 0.8402(4) 0.0327(7) Uani d . 1 1
N N23 0.84049(18) 0.7187(3) 1.0217(4) 0.0439(9) Uani d . 1 1
H H23A 0.8311 0.7864 1.0420 0.053 Uiso calc R 1 1
H H23B 0.8708 0.6848 1.0711 0.053 Uiso calc R 1 1
C C21 0.63791(19) 0.6633(3) 0.5574(4) 0.0321(8) Uani d . 1 1
C C22 0.64042(19) 0.5535(3) 0.5056(4) 0.0331(8) Uani d . 1 1
C C23 0.5922(3) 0.5206(4) 0.4022(6) 0.0547(13) Uani d . 1 1
H H23 0.5923 0.4478 0.3689 0.066 Uiso calc R 1 1
C C24 0.5447(2) 0.5919(4) 0.3480(6) 0.0547(12) Uani d . 1 1
H H24 0.5132 0.5672 0.2803 0.066 Uiso calc R 1 1
C C25 0.5446(2) 0.7003(4) 0.3957(5) 0.0451(11) Uani d . 1 1
C C26 0.5898(2) 0.7354(4) 0.4990(5) 0.0394(9) Uani d . 1 1
H H26 0.5887 0.8085 0.5312 0.047 Uiso calc R 1 1
C C27 0.68104(19) 0.7074(3) 0.6680(5) 0.0333(8) Uani d . 1 1
H H27 0.6745 0.7809 0.6945 0.040 Uiso calc R 1 1
C C28 0.80755(19) 0.6654(3) 0.9119(4) 0.0310(8) Uani d . 1 1

loop_
_atom_site_aniso_label
_atom_site_aniso_U_11
_atom_site_aniso_U_22
_atom_site_aniso_U_33
_atom_site_aniso_U_12
_atom_site_aniso_U_13
_atom_site_aniso_U_23
Cs1 0.0839(2) 0.04022(16) 0.03278(14) 0.01202(14) 0.00531(16) 0.00140(11)
Br1 0.0472(3) 0.0737(4) 0.0604(3) 0.0188(2) 0.0121(2) -0.0177(3)
Br2 0.0481(3) 0.0909(4) 0.0674(4) 0.0290(3) 0.0013(3) 0.0313(3)
Fe1 0.0313(2) 0.0162(2) 0.0268(2) 0.00079(19) 0.0026(2) 0.00010(18)
S11 0.0395(5) 0.0238(4) 0.0398(5) 0.0007(4) 0.0103(4) 0.0019(4)
S21 0.0390(5) 0.0256(4) 0.0365(5) 0.0029(4) -0.0060(4) -0.0031(4)
O11 0.0434(15) 0.0211(13) 0.0380(15) 0.0036(11) 0.0130(12) 0.0031(11)
O21 0.0472(16) 0.0209(13) 0.0368(15) 0.0060(11) -0.0101(13) -0.0040(11)
N11 0.0355(15) 0.0183(14) 0.0261(15) 0.0005(12) -0.0011(12) 0.0017(11)
N12 0.0400(17) 0.0183(14) 0.0369(18) -0.0004(12) 0.0034(14) 0.0057(12)
N13 0.046(2) 0.0313(18) 0.051(2) 0.0027(16) 0.0128(17) 0.0141(16)
C11 0.0359(19) 0.0259(19) 0.0325(19) 0.0046(15) 0.0046(16) -0.0021(15)
C12 0.037(2) 0.0273(19) 0.034(2) 0.0011(16) 0.0053(16) 0.0002(15)
C13 0.060(3) 0.035(2) 0.064(3) -0.001(2) 0.031(3) 0.005(2)
C14 0.052(3) 0.051(3) 0.061(3) 0.002(2) 0.026(2) 0.002(2)
C15 0.037(2) 0.049(3) 0.040(2) 0.0086(19) 0.0058(18) -0.0081(19)
C16 0.039(2) 0.035(2) 0.042(2) 0.0081(18) 0.0012(18) -0.0053(17)
C17 0.040(2) 0.0176(17) 0.043(2) 0.0045(15) 0.0007(17) -0.0018(15)
C18 0.0337(19) 0.0271(19) 0.0285(18) -0.0026(15) -0.0037(15) 0.0046(14)
N21 0.0345(15) 0.0186(14) 0.0268(15) -0.0008(12) 0.0032(12) -0.0024(11)
N22 0.0413(18) 0.0221(15) 0.0347(17) -0.0020(13) -0.0006(14) -0.0082(13)
N23 0.048(2) 0.037(2) 0.046(2) 0.0021(16) -0.0102(17) -0.0144(16)
C21 0.035(2) 0.0272(19) 0.034(2) 0.0026(16) 0.0036(15) 0.0030(15)
C22 0.038(2) 0.028(2) 0.033(2) 0.0036(16) -0.0042(16) 0.0017(16)
C23 0.063(3) 0.036(2) 0.065(3) 0.000(2) -0.024(3) -0.007(2)
C24 0.049(3) 0.061(3) 0.054(3) 0.004(2) -0.019(2) 0.000(2)
C25 0.038(2) 0.056(3) 0.041(2) 0.012(2) -0.0009(18) 0.014(2)
C26 0.040(2) 0.037(2) 0.042(2) 0.0086(18) 0.0032(19) 0.0056(17)
C27 0.041(2) 0.0173(16) 0.041(2) 0.0030(15) 0.0010(17) -0.0029(15)
C28 0.038(2) 0.0261(18) 0.0294(18) -0.0035(15) 0.0035(15) -0.0040(14)

loop_
_atom_type_symbol
_atom_type_description
_atom_type_scat_dispersion_real
_atom_type_scat_dispersion_imag
_atom_type_scat_source
C C 0.0033 0.0016 'International Tables Vol C Tables 4.2.6.8 and 6.1.1.4'
H H 0.0000 0.0000 'International Tables Vol C Tables 4.2.6.8 and 6.1.1.4'
Br Br -0.2901 2.4595 'International Tables Vol C Tables 4.2.6.8 and 6.1.1.4'
Cs Cs -0.3680 2.1192 'International Tables Vol C Tables 4.2.6.8 and 6.1.1.4'
Fe Fe 0.3463 0.8444 'International Tables Vol C Tables 4.2.6.8 and 6.1.1.4'
N N 0.0061 0.0033 'International Tables Vol C Tables 4.2.6.8 and 6.1.1.4'
O O 0.0106 0.0060 'International Tables Vol C Tables 4.2.6.8 and 6.1.1.4'
S S 0.1246 0.1234 'International Tables Vol C Tables 4.2.6.8 and 6.1.1.4'

loop_
_geom_angle_atom_site_label_1
_geom_angle_atom_site_label_2
_geom_angle_atom_site_label_3
_geom_angle_site_symmetry_1
_geom_angle_site_symmetry_3
_geom_angle
_geom_angle_publ_flag
S11 Fe1 S21 . . 93.66(4) y
S11 Fe1 N11 . . 86.01(9) y
S11 Fe1 O11 . . 177.50(9) y
S11 Fe1 O21 . . 89.78(10) y
S11 Fe1 N21 . . 90.57(9) y
S21 Fe1 O11 . . 88.81(9) y
S21 Fe1 O21 . . 176.56(10) y
S21 Fe1 N11 . . 90.96(9) y
S21 Fe1 N21 . . 86.07(9) y
O11 Fe1 O21 . . 87.75(12) y
O11 Fe1 N11 . . 94.35(12) y
O11 Cs1 S11 . 1_554 176.98(5) y
O11 Cs1 S21 . 1_554 129.54(5) y
O11 Cs1 N12 . 4_565 92.97(7) y
O11 Cs1 N22 . 4_575 65.82(7) y
O11 Cs1 N23 . 1_554 100.65(7) y
O11 Cs1 O21 . . 50.34(7) y
O21 Cs1 S11 . 1_554 126.82(5) y
O21 Cs1 S21 . 1_554 178.78(5) y
O21 Cs1 N12 . 4_565 75.63(7) y
O21 Cs1 N22 . 4_575 82.42(7) y
O21 Cs1 N23 . 1_554 137.96(7) y
O11 Fe1 N21 . . 89.20(12) y
O21 Fe1 N11 . . 89.40(11) y
O21 Fe1 N21 . . 93.78(12) y
N11 Fe1 N21 . . 175.33(12) y
C18 S11 Fe1 . . 95.12(13) y
C28 S21 Fe1 . . 94.61(14) y
N11 N12 C18 . . 113.5(3) y
N21 N22 C28 . . 113.6(3) y
N12 C18 S11 . . 124.3(3) y
N22 C28 S21 . . 124.8(3) y
N12 Cs1 S11 4_565 1_554 85.01(6) y
N12 Cs1 S21 4_565 1_554 103.23(6) y
N12 Cs1 N22 4_565 4_575 156.35(8) y
N12 Cs1 N23 4_565 1_554 143.33(8) y
N22 Cs1 S11 4_575 1_554 115.72(6) y
N22 Cs1 S21 4_575 1_554 98.64(6) y
N22 Cs1 N23 4_575 1_554 56.10(8) y
N23 Cs1 S11 1_554 1_554 82.29(6) y
N23 Cs1 S21 1_554 1_554 42.99(6) y
S21 Cs1 S11 1_554 1_554 53.27(2) y
O21 Cs1 C12 . . 67.16(9) ?
O11 Cs1 C12 . . 23.47(8) ?
C12 Cs1 N12 . 4_565 81.82(9) ?
O21 Cs1 C22 . . 22.99(8) ?
O11 Cs1 C22 . . 64.99(8) ?
C12 Cs1 C22 . . 85.89(9) ?
N12 Cs1 C22 4_565 . 90.97(9) ?
C12 Cs1 N22 . 4_575 81.64(9) ?
C22 Cs1 N22 . 4_575 71.09(9) ?
O21 Cs1 C13 . . 89.17(9) ?
O11 Cs1 C13 . . 40.15(9) ?
C12 Cs1 C13 . . 23.37(10) ?
N12 Cs1 C13 4_565 . 94.77(10) ?
C22 Cs1 C13 . . 105.07(10) ?
N22 Cs1 C13 4_575 . 76.00(10) ?
C12 Cs1 S21 . 1_554 112.34(7) ?
C22 Cs1 S21 . 1_554 158.08(7) ?
C13 Cs1 S21 . 1_554 90.50(8) ?
O21 Cs1 C23 . . 40.25(10) ?
O11 Cs1 C23 . . 87.66(10) ?
C12 Cs1 C23 . . 107.16(11) ?
N12 Cs1 C23 4_565 . 85.29(10) ?
C22 Cs1 C23 . . 23.09(10) ?
N22 Cs1 C23 4_575 . 83.58(9) ?
C13 Cs1 C23 . . 127.81(11) ?
S21 Cs1 C23 1_554 . 140.36(9) ?
O21 Cs1 C28 . 1_554 153.27(7) ?
O11 Cs1 C28 . 1_554 121.63(8) ?
C12 Cs1 C28 . 1_554 115.54(9) ?
N12 Cs1 C28 4_565 1_554 130.71(8) ?
C22 Cs1 C28 . 1_554 133.56(9) ?
N22 Cs1 C28 4_575 1_554 72.13(8) ?
C13 Cs1 C28 . 1_554 92.40(10) ?
S21 Cs1 C28 1_554 1_554 27.92(6) ?
C23 Cs1 C28 . 1_554 126.05(10) ?
C12 Cs1 N23 . 1_554 97.50(9) ?
C22 Cs1 N23 . 1_554 125.66(9) ?
C13 Cs1 N23 . 1_554 75.54(10) ?
C23 Cs1 N23 . 1_554 128.77(10) ?
C28 Cs1 N23 1_554 1_554 21.14(8) ?
C12 Cs1 S11 . 1_554 157.37(7) ?
C22 Cs1 S11 . 1_554 112.74(7) ?
C13 Cs1 S11 . 1_554 142.19(8) ?
C23 Cs1 S11 . 1_554 89.93(8) ?
C28 Cs1 S11 1_554 1_554 61.33(6) ?
N21 Fe1 Cs1 . . 96.96(9) ?
O11 Fe1 Cs1 . . 45.44(9) ?
N11 Fe1 Cs1 . . 87.70(9) ?
O21 Fe1 Cs1 . . 42.73(9) ?
S11 Fe1 Cs1 . . 132.16(3) ?
S21 Fe1 Cs1 . . 133.86(3) ?
C18 S11 Cs1 . 1_556 94.66(13) ?
Fe1 S11 Cs1 . 1_556 103.80(4) ?
C28 S21 Cs1 . 1_556 80.30(13) ?
Fe1 S21 Cs1 . 1_556 108.55(4) ?
C12 O11 Fe1 . . 125.8(2) ?
C12 O11 Cs1 . . 79.7(2) ?
Fe1 O11 Cs1 . . 109.12(11) ?
C22 O21 Fe1 . . 125.7(2) ?
C22 O21 Cs1 . . 89.4(2) ?
Fe1 O21 Cs1 . . 112.16(12) ?
C17 N11 N12 . . 114.4(3) ?
C17 N11 Fe1 . . 124.6(3) ?
N12 N11 Fe1 . . 121.0(2) ?
C18 N12 Cs1 . 4_566 122.8(2) ?
N11 N12 Cs1 . 4_566 122.6(2) ?
C18 N13 H13A . . 120.0 ?
C18 N13 H13B . . 120.0 ?
H13A N13 H13B . . 120.0 ?
C12 C11 C16 . . 119.1(4) ?
C12 C11 C17 . . 123.9(3) ?
C16 C11 C17 . . 117.0(4) ?
C12 C11 Cs1 . . 57.6(2) ?
C16 C11 Cs1 . . 107.5(3) ?
C17 C11 Cs1 . . 105.8(2) ?
O11 C12 C11 . . 124.0(4) ?
O11 C12 C13 . . 118.6(4) ?
C11 C12 C13 . . 117.3(4) ?
O11 C12 Cs1 . . 76.8(2) ?
C11 C12 Cs1 . . 101.1(3) ?
C13 C12 Cs1 . . 90.1(3) ?
C14 C13 C12 . . 122.5(4) ?
C14 C13 Cs1 . . 109.9(4) ?
C12 C13 Cs1 . . 66.5(3) ?
C14 C13 H13 . . 118.7 ?
C12 C13 H13 . . 118.7 ?
Cs1 C13 H13 . . 93.4 ?
C13 C14 C15 . . 119.4(4) ?
C13 C14 H14 . . 120.3 ?
C15 C14 H14 . . 120.3 ?
C16 C15 C14 . . 120.3(4) ?
C16 C15 Br1 . . 120.5(3) ?
C14 C15 Br1 . . 119.1(3) ?
C15 C16 C11 . . 121.3(4) ?
C15 C16 H16 . . 119.4 ?
C11 C16 H16 . . 119.4 ?
N11 C17 C11 . . 126.5(3) ?
N11 C17 H17 . . 116.8 ?
C11 C17 H17 . . 116.8 ?
N12 C18 N13 . . 119.1(3) ?
N13 C18 S11 . . 116.6(3) ?
C27 N21 N22 . . 114.0(3) ?
C27 N21 Fe1 . . 124.9(3) ?
N22 N21 Fe1 . . 121.0(2) ?
C28 N22 Cs1 . 4_576 131.6(2) ?
N21 N22 Cs1 . 4_576 108.5(2) ?
C28 N23 Cs1 . 1_556 79.1(2) ?
C28 N23 H23A . . 120.0 ?
Cs1 N23 H23A 1_556 . 116.4 ?
C28 N23 H23B . . 120.0 ?
Cs1 N23 H23B 1_556 . 75.2 ?
H23A N23 H23B . . 120.0 ?
C26 C21 C22 . . 119.0(4) ?
C26 C21 C27 . . 116.8(4) ?
C22 C21 C27 . . 124.2(4) ?
O21 C22 C23 . . 118.6(4) ?
O21 C22 C21 . . 123.9(4) ?
C23 C22 C21 . . 117.5(4) ?
O21 C22 Cs1 . . 67.6(2) ?
C23 C22 Cs1 . . 86.1(3) ?
C21 C22 Cs1 . . 115.4(3) ?
C24 C23 C22 . . 122.7(4) ?
C24 C23 Cs1 . . 120.8(4) ?
C22 C23 Cs1 . . 70.8(3) ?
C24 C23 H23 . . 118.6 ?
C22 C23 H23 . . 118.6 ?
Cs1 C23 H23 . . 79.0 ?
C23 C24 C25 . . 119.0(4) ?
C23 C24 H24 . . 120.5 ?
C25 C24 H24 . . 120.5 ?
C26 C25 C24 . . 120.3(4) ?
C26 C25 Br2 . . 119.9(4) ?
C24 C25 Br2 . . 119.8(3) ?
C25 C26 C21 . . 121.4(4) ?
C25 C26 H26 . . 119.3 ?
C21 C26 H26 . . 119.3 ?
N21 C27 C21 . . 126.6(3) ?
N21 C27 Cs1 . 4_576 95.3(2) ?
C21 C27 Cs1 . 4_576 132.9(3) ?
N21 C27 H27 . . 116.7 ?
C21 C27 H27 . . 116.7 ?
N22 C28 N23 . . 118.0(4) ?
N23 C28 S21 . . 117.2(3) ?
N22 C28 Cs1 . 1_556 116.2(2) ?
N23 C28 Cs1 . 1_556 79.8(2) ?
S21 C28 Cs1 . 1_556 71.78(12) ?

loop_
_geom_bond_atom_site_label_1
_geom_bond_atom_site_label_2
_geom_bond_site_symmetry_2
_geom_bond_distance
_geom_bond_publ_flag
Fe1 S11 . 2.2321(11) y
Fe1 S21 . 2.2422(11) y
Fe1 O11 . 1.942(3) y
Cs1 S11 1_554 3.7159(11) y
Cs1 S21 1_554 3.5564(11) y
Cs1 O11 . 3.220(3) y
Cs1 O21 . 3.129(3) y
Fe1 O21 . 1.956(3) y
Fe1 N11 . 1.947(3) y
Fe1 N21 . 1.938(3) y
Cs1 C12 . 3.254(4) ?
Cs1 N12 4_565 3.326(3) y
Cs1 C22 . 3.385(4) ?
Cs1 N22 4_575 3.470(3) y
Cs1 C13 . 3.547(6) ?
Cs1 C23 . 3.577(6) ?
Cs1 C28 1_554 3.691(4) ?
Cs1 N23 1_554 3.699(4) y
Br1 C15 . 1.900(4) ?
Br2 C25 . 1.897(4) ?
S11 C18 . 1.750(4) ?
S11 Cs1 1_556 3.7159(11) ?
S21 C28 . 1.753(4) ?
S21 Cs1 1_556 3.5564(11) ?
O11 C12 . 1.317(5) ?
O21 C22 . 1.322(5) ?
N11 C17 . 1.281(5) ?
N11 N12 . 1.394(4) ?
N12 C18 . 1.310(5) ?
N12 Cs1 4_566 3.326(3) ?
N13 C18 . 1.343(5) ?
N13 H13A . 0.8600 ?
N13 H13B . 0.8600 ?
C11 C12 . 1.406(5) ?
C11 C16 . 1.407(5) ?
C11 C17 . 1.450(6) ?
C12 C13 . 1.407(6) ?
C13 C14 . 1.362(6) ?
C13 H13 . 0.9300 ?
C14 C15 . 1.382(7) ?
C14 H14 . 0.9300 ?
C15 C16 . 1.359(6) ?
C16 H16 . 0.9300 ?
C17 H17 . 0.9300 ?
N21 C27 . 1.296(5) ?
N21 N22 . 1.401(4) ?
N22 C28 . 1.298(5) ?
N22 Cs1 4_576 3.470(3) ?
N23 C28 . 1.356(5) ?
N23 Cs1 1_556 3.699(4) ?
N23 H23A . 0.8600 ?
N23 H23B . 0.8600 ?
C21 C26 . 1.407(5) ?
C21 C22 . 1.408(5) ?
C21 C27 . 1.427(6) ?
C22 C23 . 1.406(6) ?
C23 C24 . 1.379(7) ?
C23 H23 . 0.9300 ?
C24 C25 . 1.380(7) ?
C24 H24 . 0.9300 ?
C25 C26 . 1.372(7) ?
C26 H26 . 0.9300 ?
C27 Cs1 4_576 3.807(4) ?
C27 H27 . 0.9300 ?
C28 Cs1 1_556 3.691(4) ?

loop_
_geom_hbond_atom_site_label_D
_geom_hbond_atom_site_label_H
_geom_hbond_atom_site_label_A
_geom_hbond_site_symmetry_A
_geom_hbond_distance_DH
_geom_hbond_distance_HA
_geom_hbond_distance_DA
_geom_hbond_angle_DHA
N13 H13A O21 4_566 0.86 2.08 2.907(4) 161.3
N13 H13B Br2 2_646 0.86 2.72 3.557(4) 163.3
N23 H23A O11 4_576 0.86 2.10 2.952(5) 171.2
N23 H23B Br1 2_756 0.86 2.95 3.590(4) 133.0
C13 H13 Br1 2_755 0.93 2.83 3.578(5) 138.6
C23 H23 Br2 2_645 0.93 2.86 3.623(5) 140.5

loop_
_geom_torsion_atom_site_label_1
_geom_torsion_atom_site_label_2
_geom_torsion_atom_site_label_3
_geom_torsion_atom_site_label_4
_geom_torsion_site_symmetry_1
_geom_torsion_site_symmetry_4
_geom_torsion
O21 Cs1 Fe1 N21 . . -88.03(14)
O11 Cs1 Fe1 N21 . . 81.96(14)
C12 Cs1 Fe1 N21 . . 110.71(14)
N12 Cs1 Fe1 N21 4_565 . -162.21(11)
C22 Cs1 Fe1 N21 . . -61.58(13)
N22 Cs1 Fe1 N21 4_575 . 16.75(11)
C13 Cs1 Fe1 N21 . . 98.26(12)
S21 Cs1 Fe1 N21 1_554 . 94.76(10)
C23 Cs1 Fe1 N21 . . -73.36(12)
C28 Cs1 Fe1 N21 1_554 . 43.14(14)
N23 Cs1 Fe1 N21 1_554 . 47.78(11)
S11 Cs1 Fe1 N21 1_554 . -99.68(10)
O21 Cs1 Fe1 O11 . . -170.00(16)
C12 Cs1 Fe1 O11 . . 28.75(15)
N12 Cs1 Fe1 O11 4_565 . 115.83(12)
C22 Cs1 Fe1 O11 . . -143.55(15)
N22 Cs1 Fe1 O11 4_575 . -65.21(12)
C13 Cs1 Fe1 O11 . . 16.30(14)
S21 Cs1 Fe1 O11 1_554 . 12.80(12)
C23 Cs1 Fe1 O11 . . -155.32(14)
C28 Cs1 Fe1 O11 1_554 . -38.82(15)
N23 Cs1 Fe1 O11 1_554 . -34.18(13)
S11 Cs1 Fe1 O11 1_554 . 178.36(12)
O21 Cs1 Fe1 N11 . . 91.61(14)
O11 Cs1 Fe1 N11 . . -98.40(14)
C12 Cs1 Fe1 N11 . . -69.65(14)
N12 Cs1 Fe1 N11 4_565 . 17.43(11)
C22 Cs1 Fe1 N11 . . 118.06(14)
N22 Cs1 Fe1 N11 4_575 . -163.61(11)
C13 Cs1 Fe1 N11 . . -82.10(13)
S21 Cs1 Fe1 N11 1_554 . -85.59(10)
C23 Cs1 Fe1 N11 . . 106.28(12)
C28 Cs1 Fe1 N11 1_554 . -137.22(14)
N23 Cs1 Fe1 N11 1_554 . -132.58(11)
S11 Cs1 Fe1 N11 1_554 . 79.96(10)
O11 Cs1 Fe1 O21 . . 170.00(16)
C12 Cs1 Fe1 O21 . . -161.25(15)
N12 Cs1 Fe1 O21 4_565 . -74.17(12)
C22 Cs1 Fe1 O21 . . 26.45(15)
N22 Cs1 Fe1 O21 4_575 . 104.78(12)
C13 Cs1 Fe1 O21 . . -173.71(14)
S21 Cs1 Fe1 O21 1_554 . -177.20(11)
C23 Cs1 Fe1 O21 . . 14.67(14)
C28 Cs1 Fe1 O21 1_554 . 131.17(15)
N23 Cs1 Fe1 O21 1_554 . 135.81(13)
S11 Cs1 Fe1 O21 1_554 . -11.65(12)
O21 Cs1 Fe1 S11 . . 9.09(11)
O11 Cs1 Fe1 S11 . . 179.09(12)
C12 Cs1 Fe1 S11 . . -152.16(11)
N12 Cs1 Fe1 S11 4_565 . -65.08(7)
C22 Cs1 Fe1 S11 . . 35.54(11)
N22 Cs1 Fe1 S11 4_575 . 113.87(7)
C13 Cs1 Fe1 S11 . . -164.62(10)
S21 Cs1 Fe1 S11 1_554 . -168.11(5)
C23 Cs1 Fe1 S11 . . 23.76(9)
C28 Cs1 Fe1 S11 1_554 . 140.26(11)
N23 Cs1 Fe1 S11 1_554 . 144.91(8)
S11 Cs1 Fe1 S11 1_554 . -2.55(4)
O21 Cs1 Fe1 S21 . . -179.27(12)
O11 Cs1 Fe1 S21 . . -9.27(12)
C12 Cs1 Fe1 S21 . . 19.48(11)
N12 Cs1 Fe1 S21 4_565 . 106.56(7)
C22 Cs1 Fe1 S21 . . -152.82(11)
N22 Cs1 Fe1 S21 4_575 . -74.49(7)
C13 Cs1 Fe1 S21 . . 7.02(9)
S21 Cs1 Fe1 S21 1_554 . 3.53(4)
C23 Cs1 Fe1 S21 . . -164.60(10)
C28 Cs1 Fe1 S21 1_554 . -48.10(11)
N23 Cs1 Fe1 S21 1_554 . -43.45(8)
S11 Cs1 Fe1 S21 1_554 . 169.09(5)
N21 Fe1 S11 C18 . . -174.90(16)
N11 Fe1 S11 C18 . . 1.91(15)
O21 Fe1 S11 C18 . . 91.32(15)
S21 Fe1 S11 C18 . . -88.80(13)
Cs1 Fe1 S11 C18 . . 85.17(13)
N21 Fe1 S11 Cs1 . 1_556 -78.82(9)
N11 Fe1 S11 Cs1 . 1_556 97.99(9)
O21 Fe1 S11 Cs1 . 1_556 -172.60(8)
S21 Fe1 S11 Cs1 . 1_556 7.28(4)
Cs1 Fe1 S11 Cs1 . 1_556 -178.751(19)
N21 Fe1 S21 C28 . . 1.22(15)
O11 Fe1 S21 C28 . . 90.51(15)
N11 Fe1 S21 C28 . . -175.16(15)
S11 Fe1 S21 C28 . . -89.10(13)
Cs1 Fe1 S21 C28 . . 97.10(13)
N21 Fe1 S21 Cs1 . 1_556 82.53(9)
O11 Fe1 S21 Cs1 . 1_556 171.81(8)
N11 Fe1 S21 Cs1 . 1_556 -93.86(9)
S11 Fe1 S21 Cs1 . 1_556 -7.79(4)
Cs1 Fe1 S21 Cs1 . 1_556 178.407(19)
N21 Fe1 O11 C12 . . 168.4(3)
N11 Fe1 O11 C12 . . -8.5(3)
O21 Fe1 O11 C12 . . -97.7(3)
S21 Fe1 O11 C12 . . 82.4(3)
Cs1 Fe1 O11 C12 . . -91.0(3)
N21 Fe1 O11 Cs1 . . -100.59(12)
N11 Fe1 O11 Cs1 . . 82.45(12)
O21 Fe1 O11 Cs1 . . -6.78(11)
S21 Fe1 O11 Cs1 . . 173.33(8)
O21 Cs1 O11 C12 . . 130.0(2)
N12 Cs1 O11 C12 4_565 . 61.5(2)
C22 Cs1 O11 C12 . . 151.2(2)
N22 Cs1 O11 C12 4_575 . -129.3(2)
C13 Cs1 O11 C12 . . -32.4(2)
S21 Cs1 O11 C12 1_554 . -48.4(2)
C23 Cs1 O11 C12 . . 146.6(2)
C28 Cs1 O11 C12 1_554 . -81.5(2)
N23 Cs1 O11 C12 1_554 . -84.3(2)
O21 Cs1 O11 Fe1 . . 5.49(9)
C12 Cs1 O11 Fe1 . . -124.5(3)
N12 Cs1 O11 Fe1 4_565 . -63.05(11)
C22 Cs1 O11 Fe1 . . 26.63(11)
N22 Cs1 O11 Fe1 4_575 . 106.12(12)
C13 Cs1 O11 Fe1 . . -156.93(19)
S21 Cs1 O11 Fe1 1_554 . -172.93(7)
C23 Cs1 O11 Fe1 . . 22.11(13)
C28 Cs1 O11 Fe1 1_554 . 153.92(10)
N23 Cs1 O11 Fe1 1_554 . 151.16(11)
N21 Fe1 O21 C22 . . -10.1(3)
O11 Fe1 O21 C22 . . -99.1(3)
N11 Fe1 O21 C22 . . 166.5(3)
S11 Fe1 O21 C22 . . 80.5(3)
Cs1 Fe1 O21 C22 . . -106.2(3)
N21 Fe1 O21 Cs1 . . 96.17(12)
O11 Fe1 O21 Cs1 . . 7.12(11)
N11 Fe1 O21 Cs1 . . -87.26(12)
S11 Fe1 O21 Cs1 . . -173.27(8)
O11 Cs1 O21 C22 . . 123.2(2)
C12 Cs1 O21 C22 . . 142.5(2)
N12 Cs1 O21 C22 4_565 . -130.4(2)
N22 Cs1 O21 C22 4_575 . 58.5(2)
C13 Cs1 O21 C22 . . 134.4(2)
C23 Cs1 O21 C22 . . -30.6(2)
C28 Cs1 O21 C22 1_554 . 40.8(3)
N23 Cs1 O21 C22 1_554 . 67.3(2)
S11 Cs1 O21 C22 1_554 . -58.1(2)
O11 Cs1 O21 Fe1 . . -5.56(9)
C12 Cs1 O21 Fe1 . . 13.76(11)
N12 Cs1 O21 Fe1 4_565 . 100.81(12)
C22 Cs1 O21 Fe1 . . -128.8(3)
N22 Cs1 O21 Fe1 4_575 . -70.32(11)
C13 Cs1 O21 Fe1 . . 5.66(13)
C23 Cs1 O21 Fe1 . . -159.33(19)
C28 Cs1 O21 Fe1 1_554 . -88.0(2)
N23 Cs1 O21 Fe1 1_554 . -61.43(16)
S11 Cs1 O21 Fe1 1_554 . 173.12(7)
O11 Fe1 N11 C17 . . 1.7(3)
O21 Fe1 N11 C17 . . 89.4(3)
S11 Fe1 N11 C17 . . 179.3(3)
S21 Fe1 N11 C17 . . -87.1(3)
Cs1 Fe1 N11 C17 . . 46.7(3)
O11 Fe1 N11 N12 . . -179.8(3)
O21 Fe1 N11 N12 . . -92.1(3)
S11 Fe1 N11 N12 . . -2.2(2)
S21 Fe1 N11 N12 . . 91.3(3)
Cs1 Fe1 N11 N12 . . -134.8(3)
C17 N11 N12 C18 . . -179.9(3)
Fe1 N11 N12 C18 . . 1.5(4)
C17 N11 N12 Cs1 . 4_566 -11.8(4)
Fe1 N11 N12 Cs1 . 4_566 169.55(13)
O21 Cs1 C11 C12 . . -87.8(2)
O11 Cs1 C11 C12 . . -32.1(2)
N12 Cs1 C11 C12 4_565 . -174.2(3)
C22 Cs1 C11 C12 . . -82.3(2)
N22 Cs1 C11 C12 4_575 . -12.0(3)
C13 Cs1 C11 C12 . . 34.6(3)
S21 Cs1 C11 C12 1_554 . 93.1(2)
C23 Cs1 C11 C12 . . -98.6(3)
C28 Cs1 C11 C12 1_554 . 64.9(3)
N23 Cs1 C11 C12 1_554 . 46.2(3)
S11 Cs1 C11 C12 1_554 . 152.6(2)
O21 Cs1 C11 C16 . . 158.4(3)
O11 Cs1 C11 C16 . . -145.9(3)
C12 Cs1 C11 C16 . . -113.8(4)
N12 Cs1 C11 C16 4_565 . 72.0(3)
C22 Cs1 C11 C16 . . 163.9(3)
N22 Cs1 C11 C16 4_575 . -125.8(3)
C13 Cs1 C11 C16 . . -79.2(3)
S21 Cs1 C11 C16 1_554 . -20.7(3)
C23 Cs1 C11 C16 . . 147.5(3)
C28 Cs1 C11 C16 1_554 . -48.9(3)
N23 Cs1 C11 C16 1_554 . -67.6(3)
S11 Cs1 C11 C16 1_554 . 38.7(3)
O21 Cs1 C11 C17 . . 32.7(2)
O11 Cs1 C11 C17 . . 88.3(2)
C12 Cs1 C11 C17 . . 120.4(4)
N12 Cs1 C11 C17 4_565 . -53.8(2)
C22 Cs1 C11 C17 . . 38.1(2)
N22 Cs1 C11 C17 4_575 . 108.4(2)
C13 Cs1 C11 C17 . . 155.1(3)
S21 Cs1 C11 C17 1_554 . -146.5(2)
C23 Cs1 C11 C17 . . 21.8(3)
C28 Cs1 C11 C17 1_554 . -174.6(2)
N23 Cs1 C11 C17 1_554 . 166.7(2)
S11 Cs1 C11 C17 1_554 . -87.0(2)
Fe1 O11 C12 C11 . . 11.7(6)
Cs1 O11 C12 C11 . . -94.6(4)
Fe1 O11 C12 C13 . . -171.0(4)
Cs1 O11 C12 C13 . . 82.8(4)
Fe1 O11 C12 Cs1 . . 106.2(2)
C16 C11 C12 O11 . . 174.6(4)
C17 C11 C12 O11 . . -6.4(7)
Cs1 C11 C12 O11 . . 81.5(4)
C16 C11 C12 C13 . . -2.8(6)
C17 C11 C12 C13 . . 176.2(4)
Cs1 C11 C12 C13 . . -95.9(4)
C16 C11 C12 Cs1 . . 93.1(4)
C17 C11 C12 Cs1 . . -87.8(4)
O21 Cs1 C12 O11 . . -39.76(19)
N12 Cs1 C12 O11 4_565 . -117.6(2)
C22 Cs1 C12 O11 . . -26.0(2)
N22 Cs1 C12 O11 4_575 . 45.5(2)
C13 Cs1 C12 O11 . . 119.4(4)
S21 Cs1 C12 O11 1_554 . 141.44(18)
C23 Cs1 C12 O11 . . -35.1(2)
C28 Cs1 C12 O11 1_554 . 111.0(2)
N23 Cs1 C12 O11 1_554 . 99.5(2)
S11 Cs1 C12 O11 1_554 . -172.58(13)
O21 Cs1 C12 C11 . . 82.9(2)
O11 Cs1 C12 C11 . . 122.7(4)
N12 Cs1 C12 C11 4_565 . 5.1(2)
C22 Cs1 C12 C11 . . 96.7(2)
N22 Cs1 C12 C11 4_575 . 168.2(3)
C13 Cs1 C12 C11 . . -117.9(4)
S21 Cs1 C12 C11 1_554 . -95.9(2)
C23 Cs1 C12 C11 . . 87.6(3)
C28 Cs1 C12 C11 1_554 . -126.3(2)
N23 Cs1 C12 C11 1_554 . -137.9(2)
S11 Cs1 C12 C11 1_554 . -49.9(4)
O21 Cs1 C12 C13 . . -159.2(3)
O11 Cs1 C12 C13 . . -119.4(4)
N12 Cs1 C12 C13 4_565 . 123.0(3)
C22 Cs1 C12 C13 . . -145.4(3)
N22 Cs1 C12 C13 4_575 . -74.0(3)
S21 Cs1 C12 C13 1_554 . 22.0(3)
C23 Cs1 C12 C13 . . -154.5(3)
C28 Cs1 C12 C13 1_554 . -8.4(3)
N23 Cs1 C12 C13 1_554 . -20.0(3)
S11 Cs1 C12 C13 1_554 . 68.0(3)
O11 C12 C13 C14 . . -174.4(5)
C11 C12 C13 C14 . . 3.1(8)
Cs1 C12 C13 C14 . . -99.4(6)
O11 C12 C13 Cs1 . . -75.0(4)
C11 C12 C13 Cs1 . . 102.5(4)
O21 Cs1 C13 C14 . . 136.9(3)
O11 Cs1 C13 C14 . . 150.3(4)
C12 Cs1 C13 C14 . . 117.8(5)
N12 Cs1 C13 C14 4_565 . 61.4(3)
C22 Cs1 C13 C14 . . 153.7(3)
N22 Cs1 C13 C14 4_575 . -140.7(4)
S21 Cs1 C13 C14 1_554 . -41.9(3)
C23 Cs1 C13 C14 . . 149.1(3)
C28 Cs1 C13 C14 1_554 . -69.8(3)
N23 Cs1 C13 C14 1_554 . -82.7(3)
S11 Cs1 C13 C14 1_554 . -26.6(4)
O21 Cs1 C13 C12 . . 19.1(3)
O11 Cs1 C13 C12 . . 32.5(2)
N12 Cs1 C13 C12 4_565 . -56.4(3)
C22 Cs1 C13 C12 . . 35.9(3)
N22 Cs1 C13 C12 4_575 . 101.5(3)
S21 Cs1 C13 C12 1_554 . -159.7(3)
C23 Cs1 C13 C12 . . 31.3(3)
C28 Cs1 C13 C12 1_554 . 172.4(3)
N23 Cs1 C13 C12 1_554 . 159.5(3)
S11 Cs1 C13 C12 1_554 . -144.4(2)
C12 C13 C14 C15 . . -1.5(9)
Cs1 C13 C14 C15 . . -75.8(6)
C13 C14 C15 C16 . . -0.4(8)
C13 C14 C15 Br1 . . -179.1(4)
C14 C15 C16 C11 . . 0.6(7)
Br1 C15 C16 C11 . . 179.3(3)
C12 C11 C16 C15 . . 1.1(6)
C17 C11 C16 C15 . . -178.1(4)
Cs1 C11 C16 C15 . . 63.1(4)
N12 N11 C17 C11 . . -176.4(4)
Fe1 N11 C17 C11 . . 2.2(6)
C12 C11 C17 N11 . . -1.1(7)
C16 C11 C17 N11 . . 177.9(4)
Cs1 C11 C17 N11 . . -62.4(5)
N11 N12 C18 N13 . . -178.3(3)
Cs1 N12 C18 N13 4_566 . 13.6(5)
N11 N12 C18 S11 . . 0.7(5)
Cs1 N12 C18 S11 4_566 . -167.32(17)
Fe1 S11 C18 N12 . . -2.1(3)
Cs1 S11 C18 N12 1_556 . -106.4(3)
Fe1 S11 C18 N13 . . 177.0(3)
Cs1 S11 C18 N13 1_556 . 72.7(3)
O11 Fe1 N21 C27 . . 93.9(3)
O21 Fe1 N21 C27 . . 6.2(3)
S11 Fe1 N21 C27 . . -83.6(3)
S21 Fe1 N21 C27 . . -177.3(3)
Cs1 Fe1 N21 C27 . . 49.0(3)
O11 Fe1 N21 N22 . . -90.0(3)
O21 Fe1 N21 N22 . . -177.7(3)
S11 Fe1 N21 N22 . . 92.4(3)
S21 Fe1 N21 N22 . . -1.2(3)
Cs1 Fe1 N21 N22 . . -134.9(2)
C27 N21 N22 C28 . . 176.9(3)
Fe1 N21 N22 C28 . . 0.4(4)
C27 N21 N22 Cs1 . 4_576 -27.6(3)
Fe1 N21 N22 Cs1 . 4_576 155.88(15)
Fe1 O21 C22 C23 . . -170.7(4)
Cs1 O21 C22 C23 . . 72.1(4)
Fe1 O21 C22 C21 . . 10.8(6)
Cs1 O21 C22 C21 . . -106.4(4)
Fe1 O21 C22 Cs1 . . 117.2(3)
C26 C21 C22 O21 . . 175.6(4)
C27 C21 C22 O21 . . -5.0(6)
C26 C21 C22 C23 . . -2.9(6)
C27 C21 C22 C23 . . 176.5(4)
C26 C21 C22 Cs1 . . 96.5(4)
C27 C21 C22 Cs1 . . -84.1(4)
O11 Cs1 C22 O21 . . -45.30(19)
C12 Cs1 C22 O21 . . -34.2(2)
N12 Cs1 C22 O21 4_565 . 47.5(2)
N22 Cs1 C22 O21 4_575 . -116.8(2)
C13 Cs1 C22 O21 . . -47.7(2)
S21 Cs1 C22 O21 1_554 . 178.45(13)
C23 Cs1 C22 O21 . . 123.1(4)
C28 Cs1 C22 O21 1_554 . -156.09(18)
N23 Cs1 C22 O21 1_554 . -130.5(2)
S11 Cs1 C22 O21 1_554 . 132.53(19)
O21 Cs1 C22 C23 . . -123.1(4)
O11 Cs1 C22 C23 . . -168.4(3)
C12 Cs1 C22 C23 . . -157.3(3)
N12 Cs1 C22 C23 4_565 . -75.6(3)
N22 Cs1 C22 C23 4_575 . 120.1(3)
C13 Cs1 C22 C23 . . -170.8(3)
S21 Cs1 C22 C23 1_554 . 55.3(4)
C28 Cs1 C22 C23 1_554 . 80.8(3)
N23 Cs1 C22 C23 1_554 . 106.4(3)
S11 Cs1 C22 C23 1_554 . 9.4(3)
O21 Cs1 C22 C21 . . 118.2(4)
O11 Cs1 C22 C21 . . 72.9(3)
C12 Cs1 C22 C21 . . 84.0(3)
N12 Cs1 C22 C21 4_565 . 165.7(3)
N22 Cs1 C22 C21 4_575 . 1.4(3)
C13 Cs1 C22 C21 . . 70.5(3)
S21 Cs1 C22 C21 1_554 . -63.3(4)
C23 Cs1 C22 C21 . . -118.7(4)
C28 Cs1 C22 C21 1_554 . -37.9(3)
N23 Cs1 C22 C21 1_554 . -12.3(3)
S11 Cs1 C22 C21 1_554 . -109.3(3)
O21 C22 C23 C24 . . -176.8(5)
C21 C22 C23 C24 . . 1.8(8)
Cs1 C22 C23 C24 . . -114.9(5)
O21 C22 C23 Cs1 . . -61.8(3)
C21 C22 C23 Cs1 . . 116.8(4)
O21 Cs1 C23 C24 . . 147.7(4)
O11 Cs1 C23 C24 . . 127.8(4)
C12 Cs1 C23 C24 . . 141.0(4)
N12 Cs1 C23 C24 4_565 . -139.1(4)
C22 Cs1 C23 C24 . . 117.3(5)
N22 Cs1 C23 C24 4_575 . 61.8(4)
C13 Cs1 C23 C24 . . 128.5(4)
S21 Cs1 C23 C24 1_554 . -34.0(4)
C28 Cs1 C23 C24 1_554 . -0.5(4)
N23 Cs1 C23 C24 1_554 . 26.0(4)
S11 Cs1 C23 C24 1_554 . -54.1(4)
O21 Cs1 C23 C22 . . 30.4(2)
O11 Cs1 C23 C22 . . 10.5(3)
C12 Cs1 C23 C22 . . 23.8(3)
N12 Cs1 C23 C22 4_565 . 103.7(3)
N22 Cs1 C23 C22 4_575 . -55.4(3)
C13 Cs1 C23 C22 . . 11.3(3)
S21 Cs1 C23 C22 1_554 . -151.2(2)
C28 Cs1 C23 C22 1_554 . -117.8(3)
N23 Cs1 C23 C22 1_554 . -91.3(3)
S11 Cs1 C23 C22 1_554 . -171.3(3)
C22 C23 C24 C25 . . 0.6(9)
Cs1 C23 C24 C25 . . -85.2(6)
C23 C24 C25 C26 . . -2.0(8)
C23 C24 C25 Br2 . . 177.1(4)
C24 C25 C26 C21 . . 1.0(7)
Br2 C25 C26 C21 . . -178.2(3)
C22 C21 C26 C25 . . 1.6(6)
C27 C21 C26 C25 . . -177.9(4)
N22 N21 C27 C21 . . -179.4(4)
Fe1 N21 C27 C21 . . -3.0(6)
N22 N21 C27 Cs1 . 4_576 23.8(3)
Fe1 N21 C27 Cs1 . 4_576 -159.93(19)
C26 C21 C27 N21 . . -179.8(4)
C22 C21 C27 N21 . . 0.8(7)
C26 C21 C27 Cs1 . 4_576 -32.0(5)
C22 C21 C27 Cs1 . 4_576 148.6(3)
N21 N22 C28 N23 . . -176.4(3)
Cs1 N22 C28 N23 4_576 . 35.5(5)
N21 N22 C28 S21 . . 1.0(5)
Cs1 N22 C28 S21 4_576 . -147.2(2)
N21 N22 C28 Cs1 . 1_556 -84.2(3)
Cs1 N22 C28 Cs1 4_576 1_556 127.6(2)
Cs1 N23 C28 N22 1_556 . 114.3(3)
Cs1 N23 C28 S21 1_556 . -63.3(2)
Fe1 S21 C28 N22 . . -1.6(4)
Cs1 S21 C28 N22 1_556 . -109.7(3)
Fe1 S21 C28 N23 . . 175.8(3)
Cs1 S21 C28 N23 1_556 . 67.7(3)
Fe1 S21 C28 Cs1 . 1_556 108.05(4)
